data_7234663
loop_
_publ_author_name
'Miroslaw Maczka'
'Anna Gagor'
'Nathalia Leal Marinho Costa'
'Waldeci Paraguassu'
'Adam Sieradzki'
'Adam Pikul'

_publ_section_title
;
 Temperature- and pressure-induced phase transitions in the niccolite-type
 formate framework of [H3N(CH3)4NH3][Mn2(HCOO)6]
;
_journal_name_full 'Journal of Materials Chemistry C'
_journal_page_first 3185
_journal_page_last 3194
_journal_paper_doi 10.1039/C6TC00611F
_journal_volume 4
_journal_year 2016
_chemical_formula_sum 'C10 H20 Mn2 N2 O12'
_chemical_formula_weight 470.16
_space_group_crystal_system monoclinic
_space_group_IT_number 9
_space_group_name_Hall 'C -2yc'
_space_group_name_H-M_alt 'C 1 c 1'
_atom_sites_solution_hydrogens geom
_cell_angle_alpha 90
_cell_angle_beta 90.226(2)
_cell_angle_gamma 90
_cell_formula_units_Z 4
_cell_length_a 8.5685(2)
_cell_length_b 15.3292(4)
_cell_length_c 13.6602(3)
_cell_measurement_reflns_used 4140
_cell_measurement_temperature 345(2)
_cell_measurement_theta_max 28.1940
_cell_measurement_theta_min 3.0500
_cell_volume 1794.23(7)
_computing_cell_refinement
;
CrysAlisPro, Agilent Technologies,
Version 1.171.37.35h (release 09-02-2015 CrysAlis171 .NET)
(compiled Feb  9 2015,16:26:32)
;
_computing_data_collection
;
CrysAlisPro, Agilent Technologies,
Version 1.171.37.35h (release 09-02-2015 CrysAlis171 .NET)
(compiled Feb  9 2015,16:26:32)
;
_computing_data_reduction
;
CrysAlisPro, Agilent Technologies,
Version 1.171.37.35h (release 09-02-2015 CrysAlis171 .NET)
(compiled Feb  9 2015,16:26:32)
;
_computing_structure_refinement 'SHELXL-2014/7 (Sheldrick, 2014)'
_diffrn_ambient_temperature 345(2)
_diffrn_detector 'CCD plate'
_diffrn_detector_area_resol_mean 8.4350
_diffrn_detector_type 'Sapphire1, long nozzle'
_diffrn_measured_fraction_theta_full 0.998
_diffrn_measured_fraction_theta_max 0.998
_diffrn_measurement_device 'four-circle diffractometer'
_diffrn_measurement_device_type 'Xcalibur, Sapphire1, long nozzle'
_diffrn_radiation_monochromator graphite
_diffrn_radiation_probe x-ray
_diffrn_radiation_type 'Mo K\a'
_diffrn_radiation_wavelength 0.71073
_diffrn_reflns_av_R_equivalents 0.0345
_diffrn_reflns_av_unetI/netI 0.0384
_diffrn_reflns_Laue_measured_fraction_full 0.998
_diffrn_reflns_Laue_measured_fraction_max 0.998
_diffrn_reflns_limit_h_max 9
_diffrn_reflns_limit_h_min -10
_diffrn_reflns_limit_k_max 18
_diffrn_reflns_limit_k_min -18
_diffrn_reflns_limit_l_max 16
_diffrn_reflns_limit_l_min -16
_diffrn_reflns_number 8647
_diffrn_reflns_point_group_measured_fraction_full 0.999
_diffrn_reflns_point_group_measured_fraction_max 0.999
_diffrn_reflns_theta_full 25.680
_diffrn_reflns_theta_max 25.680
_diffrn_reflns_theta_min 2.982
_diffrn_source 'Enhance (Mo) X-ray Source'
_exptl_absorpt_coefficient_mu 1.471
_exptl_absorpt_correction_T_max 1.00000
_exptl_absorpt_correction_T_min 0.96510
_exptl_absorpt_correction_type multi-scan
_exptl_absorpt_process_details
;
CrysAlisPro, Agilent Technologies,
Version 1.171.37.35h (release 09-02-2015 CrysAlis171 .NET)
(compiled Feb  9 2015,16:26:32)
Empirical absorption correction using spherical harmonics,
 implemented in SCALE3 ABSPACK scaling algorithm.
;
_exptl_crystal_density_diffrn 1.740
_exptl_crystal_description prism
_exptl_crystal_F_000 960
_exptl_crystal_size_max 0.21
_exptl_crystal_size_mid 0.18
_exptl_crystal_size_min 0.17
_refine_diff_density_max 0.335
_refine_diff_density_min -0.353
_refine_diff_density_rms 0.060
_refine_ls_abs_structure_details
;
 Refined as an inversion twin.
;
_refine_ls_abs_structure_Flack 0.38(5)
_refine_ls_extinction_coef .
_refine_ls_extinction_method none
_refine_ls_goodness_of_fit_ref 0.977
_refine_ls_hydrogen_treatment constr
_refine_ls_matrix_type full
_refine_ls_number_parameters 246
_refine_ls_number_reflns 2751
_refine_ls_number_restraints 14
_refine_ls_restrained_S_all 1.000
_refine_ls_R_factor_all 0.0426
_refine_ls_R_factor_gt 0.0307
_refine_ls_shift/su_max 0.001
_refine_ls_shift/su_mean 0.000
_refine_ls_structure_factor_coef Fsqd
_refine_ls_weighting_details 'w=1/[\s^2^(Fo^2^)+(0.0319P)^2^+1.1099P] where P=(Fo^2^+2Fc^2^)/3'
_refine_ls_weighting_scheme calc
_refine_ls_wR_factor_gt 0.0624
_refine_ls_wR_factor_ref 0.0669
_reflns_Friedel_coverage 0.995
_reflns_Friedel_fraction_full 0.999
_reflns_Friedel_fraction_max 0.999
_reflns_number_gt 2323
_reflns_number_total 2751
_reflns_threshold_expression 'I > 2\s(I)'
_cod_data_source_file J-Mater-Chem-C-2016-4-3185.cif
_cod_data_source_block 345K
_cod_original_cell_volume 1794.24(8)
_cod_original_sg_symbol_H-M 'C c'
_cod_database_code 7234663
_shelx_space_group_comment
;
The symmetry employed for this shelxl refinement is uniquely defined
by the following loop, which should always be used as a source of
symmetry information in preference to the above space-group names.
They are only intended as comments.
;

loop_
_space_group_symop_operation_xyz
'x, y, z'
'x, -y, z+1/2'
'x+1/2, y+1/2, z'
'x+1/2, -y+1/2, z+1/2'

loop_
_atom_site_label
_atom_site_type_symbol
_atom_site_fract_x
_atom_site_fract_y
_atom_site_fract_z
_atom_site_U_iso_or_equiv
_atom_site_adp_type
_atom_site_occupancy
_atom_site_site_symmetry_order
_atom_site_calc_flag
_atom_site_refinement_flags_posn
_atom_site_refinement_flags_adp
_atom_site_refinement_flags_occupancy
_atom_site_disorder_assembly
_atom_site_disorder_group
Mn1 Mn 0.2184(2) 0.83558(4) 0.98772(12) 0.01931(16) Uani 1 1 d . . . . .
Mn2 Mn 0.2163(2) 0.50213(8) 0.73527(12) 0.01995(16) Uani 1 1 d . . . . .
O1 O 0.3111(7) 0.9303(4) 0.8826(4) 0.0361(15) Uani 1 1 d . . . . .
O2 O 0.1339(7) 0.9392(4) 1.0850(4) 0.0314(14) Uani 1 1 d . . . . .
O3 O 0.3130(7) 0.7368(4) 0.8894(4) 0.0353(15) Uani 1 1 d . . . . .
O4 O 0.1312(7) 0.7380(4) 1.0919(4) 0.0378(16) Uani 1 1 d . . . . .
O5 O 0.4431(9) 0.8328(3) 1.0563(5) 0.0436(18) Uani 1 1 d . . . . .
O6 O 0.0015(8) 0.8342(3) 0.9058(5) 0.0375(16) Uani 1 1 d . . . . .
O7 O 0.4381(7) 0.4951(3) 0.6610(4) 0.0344(17) Uani 1 1 d . . . . .
O8 O 0.3196(7) 0.6085(4) 0.8172(4) 0.0437(17) Uani 1 1 d . . . . .
O9 O -0.0061(7) 0.5068(3) 0.8112(4) 0.0351(17) Uani 1 1 d . . . . .
O10 O 0.1092(7) 0.3947(4) 0.6524(4) 0.0406(16) Uani 1 1 d . . . . .
O11 O 0.1298(8) 0.5971(5) 0.6338(5) 0.0577(19) Uani 1 1 d . . . . .
O12 O 0.3013(6) 0.3968(4) 0.8307(4) 0.0335(14) Uani 1 1 d . . . . .
C1 C 0.2489(13) 0.6685(5) 0.8578(6) 0.035(2) Uani 1 1 d . . . . .
H1 H 0.1416 0.6629 0.8656 0.042 Uiso 1 1 calc R U . . .
C2 C 0.1746(11) 0.6624(5) 1.1043(6) 0.027(2) Uani 1 1 d . . . . .
H2 H 0.2672 0.6466 1.0739 0.033 Uiso 1 1 calc R U . . .
C3 C -0.0677(11) 0.8977(6) 0.8709(6) 0.035(2) Uani 1 1 d . . . . .
H3 H -0.0175 0.9514 0.8750 0.041 Uiso 1 1 calc R U . . .
C4 C 0.4978(11) 0.8799(6) 1.1190(6) 0.038(2) Uani 1 1 d . . . . .
H4 H 0.4253 0.9020 1.1630 0.046 Uiso 1 1 calc R U . . .
C5 C -0.0058(10) 0.9421(5) 1.1148(5) 0.0313(19) Uani 1 1 d . . . . .
H5 H -0.0702 0.8947 1.1014 0.038 Uiso 1 1 calc R U . . .
C6 C 0.4399(10) 0.9647(5) 0.8788(6) 0.0340(19) Uani 1 1 d . . . . .
H6 H 0.5036 0.9580 0.9335 0.041 Uiso 1 1 calc R U . . .
N1 N 0.1229(6) 0.7609(4) 0.3201(4) 0.0423(13) Uani 1 1 d . . . . .
H1A H 0.1764 0.7148 0.3413 0.063 Uiso 1 1 calc R U . . .
H1B H 0.1176 0.7598 0.2551 0.063 Uiso 1 1 calc R U . . .
H1C H 0.0269 0.7595 0.3447 0.063 Uiso 1 1 calc R U . . .
N2 N 0.2731(6) 0.9050(3) 0.6705(4) 0.0388(13) Uani 1 1 d . . . . .
H2A H 0.3759 0.9033 0.6617 0.058 Uiso 1 1 calc R U . . .
H2B H 0.2527 0.9111 0.7340 0.058 Uiso 1 1 calc R U . . .
H2C H 0.2332 0.9500 0.6377 0.058 Uiso 1 1 calc R U . . .
C11 C 0.2025(13) 0.8231(6) 0.6343(6) 0.053(3) Uani 1 1 d D . . . .
H11A H 0.0899 0.8277 0.6392 0.063 Uiso 1 1 calc R U . . .
H11B H 0.2357 0.7756 0.6764 0.063 Uiso 1 1 calc R U . . .
C12 C 0.2447(11) 0.8010(6) 0.5292(5) 0.036(2) Uani 0.701(13) 1 d D . P . .
H12A H 0.3566 0.8065 0.5203 0.043 Uiso 0.701(13) 1 calc R U P . .
H12B H 0.2152 0.7413 0.5148 0.043 Uiso 0.701(13) 1 calc R U P . .
C13 C 0.1611(11) 0.8620(6) 0.4609(5) 0.034(2) Uani 0.701(13) 1 d D U P . .
H13A H 0.1903 0.9216 0.4760 0.040 Uiso 0.701(13) 1 calc R U P . .
H13B H 0.0493 0.8564 0.4703 0.040 Uiso 0.701(13) 1 calc R U P . .
C14 C 0.2019(13) 0.8415(5) 0.3521(6) 0.053(3) Uani 1 1 d D . . . .
H14A H 0.1693 0.8898 0.3108 0.064 Uiso 1 1 calc R U . . .
H14B H 0.3139 0.8347 0.3455 0.064 Uiso 1 1 calc R U . . .
C15 C 0.145(3) 0.8368(18) 0.5303(12) 0.047(5) Uiso 0.299(13) 1 d D . P . .
C16 C 0.266(3) 0.8387(18) 0.4549(12) 0.047(5) Uiso 0.299(13) 1 d D . P . .

loop_
_atom_site_aniso_label
_atom_site_aniso_U_11
_atom_site_aniso_U_22
_atom_site_aniso_U_33
_atom_site_aniso_U_23
_atom_site_aniso_U_13
_atom_site_aniso_U_12
Mn1 0.0171(3) 0.0189(3) 0.0219(3) -0.0004(5) -0.0003(2) 0.0008(6)
Mn2 0.0177(3) 0.0187(3) 0.0235(3) 0.0004(3) -0.0001(2) 0.0001(3)
O1 0.028(4) 0.040(4) 0.040(3) 0.006(3) 0.004(3) -0.010(3)
O2 0.025(3) 0.030(3) 0.040(3) -0.010(2) 0.011(2) 0.003(2)
O3 0.036(4) 0.028(3) 0.042(3) -0.017(3) 0.001(3) -0.002(3)
O4 0.035(4) 0.029(3) 0.049(4) 0.015(3) 0.008(3) 0.007(3)
O5 0.034(4) 0.038(4) 0.059(4) -0.019(3) -0.019(3) 0.008(2)
O6 0.026(4) 0.037(4) 0.049(3) 0.012(2) -0.017(3) 0.003(2)
O7 0.030(4) 0.032(4) 0.041(4) 0.008(3) 0.010(3) -0.004(3)
O8 0.035(4) 0.037(4) 0.059(4) -0.027(3) 0.011(3) -0.006(3)
O9 0.030(4) 0.033(4) 0.043(4) 0.009(3) 0.016(3) -0.002(3)
O10 0.036(4) 0.034(3) 0.051(4) -0.021(3) -0.009(3) 0.002(3)
O11 0.039(4) 0.073(5) 0.062(4) 0.035(4) 0.002(3) 0.017(4)
O12 0.019(3) 0.036(3) 0.045(3) 0.016(2) -0.012(3) -0.009(3)
C1 0.037(6) 0.036(5) 0.032(4) -0.009(3) -0.001(4) 0.001(4)
C2 0.019(4) 0.035(5) 0.027(4) 0.004(3) 0.003(3) 0.003(3)
C3 0.033(5) 0.034(4) 0.037(4) 0.004(3) -0.007(3) -0.005(4)
C4 0.023(4) 0.047(5) 0.044(5) -0.015(4) 0.003(3) 0.006(4)
C5 0.027(4) 0.033(4) 0.034(4) -0.006(3) 0.008(3) -0.008(3)
C6 0.032(4) 0.038(4) 0.032(4) 0.007(3) 0.000(3) -0.005(3)
N1 0.037(3) 0.047(3) 0.043(3) -0.014(2) -0.003(2) 0.010(3)
N2 0.035(3) 0.050(3) 0.032(3) -0.003(2) -0.008(2) 0.004(3)
C11 0.072(7) 0.047(5) 0.039(5) 0.008(3) -0.009(4) -0.019(4)
C12 0.030(5) 0.030(5) 0.047(5) -0.001(4) -0.006(4) 0.008(4)
C13 0.033(3) 0.034(3) 0.034(3) -0.005(2) -0.004(2) 0.001(2)
C14 0.070(7) 0.050(6) 0.039(4) 0.002(4) -0.010(4) -0.013(5)

loop_
_atom_type_symbol
_atom_type_description
_atom_type_scat_dispersion_real
_atom_type_scat_dispersion_imag
_atom_type_scat_source
C C 0.0033 0.0016 'International Tables Vol C Tables 4.2.6.8 and 6.1.1.4'
H H 0.0000 0.0000 'International Tables Vol C Tables 4.2.6.8 and 6.1.1.4'
N N 0.0061 0.0033 'International Tables Vol C Tables 4.2.6.8 and 6.1.1.4'
O O 0.0106 0.0060 'International Tables Vol C Tables 4.2.6.8 and 6.1.1.4'
Mn Mn 0.3368 0.7283 'International Tables Vol C Tables 4.2.6.8 and 6.1.1.4'

loop_
_geom_angle_atom_site_label_1
_geom_angle_atom_site_label_2
_geom_angle_atom_site_label_3
_geom_angle
_geom_angle_site_symmetry_1
_geom_angle_site_symmetry_3
O5 Mn1 O3 85.4(2) . .
O5 Mn1 O6 174.6(3) . .
O3 Mn1 O6 89.7(2) . .
O5 Mn1 O2 92.8(2) . .
O3 Mn1 O2 177.0(2) . .
O6 Mn1 O2 92.0(2) . .
O5 Mn1 O4 90.6(3) . .
O3 Mn1 O4 93.14(13) . .
O6 Mn1 O4 92.0(2) . .
O2 Mn1 O4 89.2(2) . .
O5 Mn1 O1 88.4(3) . .
O3 Mn1 O1 85.4(2) . .
O6 Mn1 O1 88.9(2) . .
O2 Mn1 O1 92.19(14) . .
O4 Mn1 O1 178.3(3) . .
O11 Mn2 O8 87.8(3) . .
O11 Mn2 O7 91.9(2) . .
O8 Mn2 O7 85.5(2) . .
O11 Mn2 O9 89.1(3) . .
O8 Mn2 O9 94.9(2) . .
O7 Mn2 O9 178.9(3) . .
O11 Mn2 O10 91.9(3) . .
O8 Mn2 O10 179.5(3) . .
O7 Mn2 O10 95.0(2) . .
O9 Mn2 O10 84.6(2) . .
O11 Mn2 O12 175.5(3) . .
O8 Mn2 O12 96.5(3) . .
O7 Mn2 O12 87.2(2) . .
O9 Mn2 O12 91.7(2) . .
O10 Mn2 O12 83.8(2) . .
C6 O1 Mn1 129.9(6) . .
C5 O2 Mn1 122.3(5) . .
C1 O3 Mn1 128.8(6) . .
C2 O4 Mn1 128.8(6) . .
C4 O5 Mn1 129.9(6) . .
C3 O6 Mn1 127.0(6) . .
C5 O7 Mn2 122.7(5) 4_564 .
C1 O8 Mn2 126.4(7) . .
C6 O9 Mn2 132.8(6) 3_445 .
C2 O10 Mn2 128.2(6) 2_564 .
C4 O11 Mn2 129.2(6) 4_464 .
C3 O12 Mn2 123.2(5) 3_545 .
O8 C1 O3 124.1(10) . .
O8 C1 H1 117.9 . .
O3 C1 H1 117.9 . .
O4 C2 O10 127.3(9) . 2_565
O4 C2 H2 116.3 . .
O10 C2 H2 116.3 2_565 .
O6 C3 O12 126.2(8) . 3_455
O6 C3 H3 116.9 . .
O12 C3 H3 116.9 3_455 .
O11 C4 O5 130.9(9) 4_565 .
O11 C4 H4 114.6 4_565 .
O5 C4 H4 114.6 . .
O2 C5 O7 123.8(8) . 4_465
O2 C5 H5 118.1 . .
O7 C5 H5 118.1 4_465 .
O9 C6 O1 127.2(8) 3 .
O9 C6 H6 116.4 3 .
O1 C6 H6 116.4 . .
C14 N1 H1A 109.5 . .
C14 N1 H1B 109.5 . .
H1A N1 H1B 109.5 . .
C14 N1 H1C 109.5 . .
H1A N1 H1C 109.5 . .
H1B N1 H1C 109.5 . .
C11 N2 H2A 109.5 . .
C11 N2 H2B 109.5 . .
H2A N2 H2B 109.5 . .
C11 N2 H2C 109.5 . .
H2A N2 H2C 109.5 . .
H2B N2 H2C 109.5 . .
N2 C11 C12 114.0(7) . .
N2 C11 H11A 108.8 . .
C12 C11 H11A 108.8 . .
N2 C11 H11B 108.8 . .
C12 C11 H11B 108.8 . .
H11A C11 H11B 107.6 . .
C13 C12 C11 109.5(7) . .
C13 C12 H12A 109.8 . .
C11 C12 H12A 109.8 . .
C13 C12 H12B 109.8 . .
C11 C12 H12B 109.8 . .
H12A C12 H12B 108.2 . .
C12 C13 C14 111.0(7) . .
C12 C13 H13A 109.4 . .
C14 C13 H13A 109.4 . .
C12 C13 H13B 109.4 . .
C14 C13 H13B 109.4 . .
H13A C13 H13B 108.0 . .
N1 C14 C13 110.2(7) . .
N1 C14 H14A 109.6 . .
C13 C14 H14A 109.6 . .
N1 C14 H14B 109.6 . .
C13 C14 H14B 109.6 . .
H14A C14 H14B 108.1 . .

loop_
_geom_bond_atom_site_label_1
_geom_bond_atom_site_label_2
_geom_bond_distance
_geom_bond_site_symmetry_2
Mn1 O5 2.138(8) .
Mn1 O3 2.182(5) .
Mn1 O6 2.166(7) .
Mn1 O2 2.195(5) .
Mn1 O4 2.198(6) .
Mn1 O1 2.194(6) .
Mn2 O11 2.141(6) .
Mn2 O8 2.165(6) .
Mn2 O7 2.161(6) .
Mn2 O9 2.174(6) .
Mn2 O10 2.198(6) .
Mn2 O12 2.198(5) .
O1 C6 1.225(10) .
O2 C5 1.266(10) .
O3 C1 1.258(10) .
O4 C2 1.229(9) .
O5 C4 1.214(11) .
O6 C3 1.235(10) .
O7 C5 1.249(9) 4_564
O8 C1 1.235(10) .
O9 C6 1.219(9) 3_445
O10 C2 1.231(10) 2_564
O11 C4 1.201(11) 4_464
O12 C3 1.248(10) 3_545
C1 H1 0.9300 .
C2 O10 1.231(10) 2_565
C2 H2 0.9300 .
C3 O12 1.248(10) 3_455
C3 H3 0.9300 .
C4 O11 1.201(11) 4_565
C4 H4 0.9300 .
C5 O7 1.249(9) 4_465
C5 H5 0.9300 .
C6 O9 1.219(9) 3
C6 H6 0.9300 .
N1 C14 1.475(10) .
N1 H1A 0.8900 .
N1 H1B 0.8900 .
N1 H1C 0.8900 .
N2 C11 1.477(9) .
N2 H2A 0.8900 .
N2 H2B 0.8900 .
N2 H2C 0.8900 .
C11 C12 1.521(9) .
C11 H11A 0.9700 .
C11 H11B 0.9700 .
C12 C13 1.501(6) .
C12 H12A 0.9700 .
C12 H12B 0.9700 .
C13 C14 1.561(11) .
C13 H13A 0.9700 .
C13 H13B 0.9700 .
C14 H14A 0.9700 .
C14 H14B 0.9700 .
C15 C16 1.465(13) .

loop_
_geom_hbond_atom_site_label_D
_geom_hbond_atom_site_label_H
_geom_hbond_atom_site_label_A
_geom_hbond_distance_DH
_geom_hbond_distance_HA
_geom_hbond_distance_DA
_geom_hbond_angle_DHA
_geom_hbond_site_symmetry_A
N1 H1A O12 0.89 2.02 2.863(7) 156.9 2_564
N1 H1B O4 0.89 2.26 3.138(8) 170.6 1_554
N1 H1C O3 0.89 1.93 2.823(8) 175.1 4_464
N2 H2A O10 0.89 2.01 2.895(9) 175.4 3
N2 H2B O1 0.89 2.11 2.939(8) 154.9 .
N2 H2C O2 0.89 2.03 2.912(8) 170.5 2_574
